data_7160520
loop_
_publ_author_name
'Cao, Yating'
'Wei, Yushan'
'Hu, Yingxin'
'Liu, Daosheng'
'Liu, Mengyao'
'Wang, Jingjing'
'Li, Chong'
'Wang, Pinpin'
'Hu, Liyan'
'Li, Feng'

_publ_section_title
;
 Silver-catalyzed generation of acyl radicals from &#x3b1;-imino-oxy
 acids: access to acylated 3-CF<sub>3</sub>-2-oxindoles.
;
_journal_issue 21
_journal_name_full 'Organic &amp; biomolecular chemistry'
_journal_page_first 5106
_journal_page_last 5110
_journal_paper_doi 10.1039/d5ob00262a
_journal_volume 23
_journal_year 2025
_chemical_formula_sum 'C18 H13 F4 N O2'
_chemical_formula_weight 351.29
_space_group_crystal_system monoclinic
_space_group_IT_number 14
_space_group_name_Hall '-P 2yn'
_space_group_name_H-M_alt 'P 1 21/n 1'
_atom_sites_solution_hydrogens geom
_audit_creation_method SHELXL-2018/3
_audit_update_record
;
2025-01-18 deposited with the CCDC.	2025-04-28 downloaded from the CCDC.
;
_cell_angle_alpha 90
_cell_angle_beta 98.5930(10)
_cell_angle_gamma 90
_cell_formula_units_Z 4
_cell_length_a 8.8404(2)
_cell_length_b 11.5522(3)
_cell_length_c 15.9026(4)
_cell_measurement_reflns_used 9960
_cell_measurement_temperature 273(2)
_cell_measurement_theta_max 27.47
_cell_measurement_theta_min 2.92
_cell_volume 1605.84(7)
_computing_cell_refinement 'Bruker SAINT'
_computing_data_collection 'Bruker APEX2'
_computing_data_reduction 'Bruker SAINT'
_computing_molecular_graphics 'Bruker SHELXTL'
_computing_publication_material 'Bruker SHELXTL'
_computing_structure_refinement 'SHELXL-2018/3 (Sheldrick, 2018)'
_computing_structure_solution 'SHELXT 2018/2 (Sheldrick, 2018)'
_diffrn_ambient_temperature 273(2)
_diffrn_measured_fraction_theta_full 0.989
_diffrn_measured_fraction_theta_max 0.989
_diffrn_measurement_device_type 'Bruker APEX-II CCD'
_diffrn_measurement_method '\f and \w scans'
_diffrn_radiation_type MoK\a
_diffrn_radiation_wavelength 0.71073
_diffrn_reflns_av_R_equivalents 0.0380
_diffrn_reflns_av_unetI/netI 0.0123
_diffrn_reflns_Laue_measured_fraction_full 0.989
_diffrn_reflns_Laue_measured_fraction_max 0.989
_diffrn_reflns_limit_h_max 11
_diffrn_reflns_limit_h_min -11
_diffrn_reflns_limit_k_max 15
_diffrn_reflns_limit_k_min -15
_diffrn_reflns_limit_l_max 20
_diffrn_reflns_limit_l_min -20
_diffrn_reflns_number 65013
_diffrn_reflns_point_group_measured_fraction_full 0.989
_diffrn_reflns_point_group_measured_fraction_max 0.989
_diffrn_reflns_theta_full 25.242
_diffrn_reflns_theta_max 27.529
_diffrn_reflns_theta_min 2.491
_exptl_absorpt_coefficient_mu 0.126
_exptl_absorpt_correction_type none
_exptl_crystal_density_diffrn 1.453
_exptl_crystal_description block
_exptl_crystal_F_000 720
_refine_diff_density_max 0.457
_refine_diff_density_min -0.472
_refine_diff_density_rms 0.166
_refine_ls_extinction_coef 0.230(15)
_refine_ls_extinction_expression Fc^*^=kFc[1+0.001xFc^2^\l^3^/sin(2\q)]^-1/4^
_refine_ls_extinction_method 'SHELXL-2018/3 (Sheldrick 2018)'
_refine_ls_goodness_of_fit_ref 1.044
_refine_ls_hydrogen_treatment constr
_refine_ls_matrix_type full
_refine_ls_number_parameters 228
_refine_ls_number_reflns 3666
_refine_ls_number_restraints 0
_refine_ls_restrained_S_all 1.044
_refine_ls_R_factor_all 0.0697
_refine_ls_R_factor_gt 0.0576
_refine_ls_shift/su_max 0.000
_refine_ls_shift/su_mean 0.000
_refine_ls_structure_factor_coef Fsqd
_refine_ls_weighting_details 'w=1/[\s^2^(Fo^2^)+(0.0949P)^2^+0.5399P] where P=(Fo^2^+2Fc^2^)/3'
_refine_ls_weighting_scheme calc
_refine_ls_wR_factor_gt 0.1432
_refine_ls_wR_factor_ref 0.1638
_reflns_Friedel_coverage 0.000
_reflns_number_gt 3154
_reflns_number_total 3666
_reflns_threshold_expression 'I > 2\s(I)'
_cod_data_source_file d5ob00262a2.cif
_cod_data_source_block 1
_cod_depositor_comments 'Adding full bibliography for 7160520.cif.'
_cod_original_sg_symbol_H-M 'P 21/n'
_cod_database_code 7160520
_shelx_shelxl_version_number 2018/3
_shelx_space_group_comment
; 
The symmetry employed for this shelxl refinement is uniquely defined 
by the following loop, which should always be used as a source of 
symmetry information in preference to the above space-group names. 
They are only intended as comments. 
;

loop_
_space_group_symop_operation_xyz
'x, y, z'
'-x+1/2, y+1/2, -z+1/2'
'-x, -y, -z'
'x-1/2, -y-1/2, z-1/2'

loop_
_atom_site_label
_atom_site_type_symbol
_atom_site_fract_x
_atom_site_fract_y
_atom_site_fract_z
_atom_site_U_iso_or_equiv
_atom_site_adp_type
_atom_site_occupancy
_atom_site_site_symmetry_order
_atom_site_calc_flag
_atom_site_refinement_flags_posn
_atom_site_refinement_flags_adp
_atom_site_refinement_flags_occupancy
_atom_site_disorder_assembly
_atom_site_disorder_group
F1 F 0.03204(13) 0.55077(13) 0.12115(9) 0.0676(4) Uani 1 1 d . . . . .
F2 F 0.17746(15) 0.46537(15) 0.04401(7) 0.0756(5) Uani 1 1 d . . . . .
F3 F 0.09243(14) 0.37319(12) 0.14375(9) 0.0656(4) Uani 1 1 d . . . . .
C3 C 0.41948(17) 0.43081(14) 0.17757(10) 0.0351(4) Uani 1 1 d . . . . .
F4 F 0.60715(16) 0.15567(11) 0.21342(10) 0.0740(4) Uani 1 1 d . . . . .
O1 O 0.27979(17) 0.72003(12) 0.15233(9) 0.0554(4) Uani 1 1 d . . . . .
O2 O 0.46909(15) 0.62545(11) 0.31606(8) 0.0472(3) Uani 1 1 d . . . . .
C2 C 0.4437(2) 0.31737(14) 0.20235(11) 0.0404(4) Uani 1 1 d . . . . .
H2 H 0.371612 0.276128 0.227208 0.049 Uiso 1 1 calc R U . . .
N1 N 0.47918(18) 0.60539(14) 0.12359(10) 0.0464(4) Uani 1 1 d . . . . .
C1 C 0.5801(2) 0.26742(17) 0.18866(13) 0.0503(5) Uani 1 1 d . . . . .
C4 C 0.5289(2) 0.49161(15) 0.14084(11) 0.0416(4) Uani 1 1 d . . . . .
C5 C 0.6648(2) 0.44003(19) 0.12806(14) 0.0550(5) Uani 1 1 d . . . . .
H5 H 0.737423 0.481000 0.103453 0.066 Uiso 1 1 calc R U . . .
C6 C 0.6900(2) 0.3258(2) 0.15283(15) 0.0586(5) Uani 1 1 d . . . . .
H6 H 0.780495 0.288916 0.145275 0.070 Uiso 1 1 calc R U . . .
C7 C 0.28732(17) 0.51091(13) 0.18516(9) 0.0339(3) Uani 1 1 d . . . . .
C8 C 0.3447(2) 0.62751(15) 0.15331(10) 0.0408(4) Uani 1 1 d . . . . .
C9 C 0.5708(3) 0.6952(2) 0.09250(19) 0.0748(7) Uani 1 1 d . . . . .
H9A H 0.668165 0.699583 0.128324 0.112 Uiso 1 1 calc R U . . .
H9B H 0.519025 0.768131 0.093176 0.112 Uiso 1 1 calc R U . . .
H9C H 0.585934 0.677301 0.035395 0.112 Uiso 1 1 calc R U . . .
C10 C 0.1464(2) 0.47511(18) 0.12315(11) 0.0467(4) Uani 1 1 d . . . . .
C11 C 0.24217(17) 0.51665(13) 0.27455(9) 0.0347(3) Uani 1 1 d . . . . .
H11A H 0.145043 0.556683 0.271453 0.042 Uiso 1 1 calc R U . . .
H11B H 0.228138 0.438532 0.294372 0.042 Uiso 1 1 calc R U . . .
C12 C 0.35951(18) 0.57779(13) 0.33836(10) 0.0347(3) Uani 1 1 d . . . . .
C13 C 0.33410(19) 0.57831(14) 0.42901(10) 0.0385(4) Uani 1 1 d . . . . .
C14 C 0.2260(2) 0.50793(19) 0.45835(12) 0.0516(5) Uani 1 1 d . . . . .
H14 H 0.162108 0.461836 0.420425 0.062 Uiso 1 1 calc R U . . .
C15 C 0.2133(3) 0.5063(2) 0.54438(13) 0.0601(5) Uani 1 1 d . . . . .
H15 H 0.141770 0.458267 0.564131 0.072 Uiso 1 1 calc R U . . .
C16 C 0.3063(3) 0.5756(2) 0.60029(12) 0.0580(6) Uani 1 1 d . . . . .
H16 H 0.297825 0.574056 0.657880 0.070 Uiso 1 1 calc R U . . .
C17 C 0.4113(3) 0.64696(19) 0.57161(12) 0.0568(5) Uani 1 1 d . . . . .
H17 H 0.472560 0.694664 0.609634 0.068 Uiso 1 1 calc R U . . .
C18 C 0.4265(2) 0.64832(16) 0.48632(11) 0.0469(4) Uani 1 1 d . . . . .
H18 H 0.498849 0.696244 0.467283 0.056 Uiso 1 1 calc R U . . .

loop_
_atom_site_aniso_label
_atom_site_aniso_U_11
_atom_site_aniso_U_22
_atom_site_aniso_U_33
_atom_site_aniso_U_23
_atom_site_aniso_U_13
_atom_site_aniso_U_12
F1 0.0417(6) 0.0845(10) 0.0717(8) -0.0004(7) -0.0078(5) 0.0076(6)
F2 0.0656(8) 0.1247(13) 0.0354(6) -0.0125(7) 0.0035(5) -0.0154(8)
F3 0.0587(7) 0.0644(8) 0.0718(8) -0.0117(6) 0.0042(6) -0.0272(6)
C3 0.0342(7) 0.0385(8) 0.0341(7) -0.0053(6) 0.0100(6) -0.0049(6)
F4 0.0748(9) 0.0476(7) 0.1055(11) 0.0040(7) 0.0332(8) 0.0181(6)
O1 0.0625(9) 0.0430(7) 0.0619(8) 0.0126(6) 0.0136(7) 0.0053(6)
O2 0.0460(7) 0.0522(7) 0.0440(7) -0.0006(5) 0.0088(5) -0.0103(5)
C2 0.0430(9) 0.0375(8) 0.0433(8) -0.0061(6) 0.0147(7) -0.0043(6)
N1 0.0484(8) 0.0455(8) 0.0487(8) 0.0062(6) 0.0183(6) -0.0094(6)
C1 0.0531(10) 0.0442(10) 0.0563(10) -0.0060(8) 0.0168(8) 0.0053(8)
C4 0.0412(9) 0.0460(9) 0.0402(8) -0.0020(7) 0.0144(7) -0.0072(7)
C5 0.0454(10) 0.0655(12) 0.0600(11) -0.0022(9) 0.0268(9) -0.0082(9)
C6 0.0461(10) 0.0639(13) 0.0708(13) -0.0088(10) 0.0253(9) 0.0070(9)
C7 0.0348(7) 0.0350(8) 0.0326(7) -0.0012(6) 0.0074(6) -0.0039(6)
C8 0.0453(9) 0.0399(9) 0.0378(8) 0.0040(6) 0.0077(6) -0.0049(7)
C9 0.0762(16) 0.0608(14) 0.0947(18) 0.0199(12) 0.0361(14) -0.0188(12)
C10 0.0417(9) 0.0589(11) 0.0394(9) -0.0049(7) 0.0056(7) -0.0078(8)
C11 0.0357(7) 0.0348(7) 0.0353(8) -0.0011(6) 0.0111(6) -0.0004(6)
C12 0.0375(8) 0.0307(7) 0.0363(8) 0.0005(6) 0.0069(6) 0.0042(6)
C13 0.0423(8) 0.0378(8) 0.0354(8) -0.0001(6) 0.0059(6) 0.0108(6)
C14 0.0494(10) 0.0652(12) 0.0422(9) -0.0013(8) 0.0133(8) -0.0025(9)
C15 0.0583(11) 0.0799(14) 0.0461(10) 0.0075(10) 0.0210(9) 0.0071(10)
C16 0.0670(13) 0.0731(14) 0.0350(9) 0.0010(8) 0.0109(8) 0.0296(11)
C17 0.0716(13) 0.0554(11) 0.0399(9) -0.0075(8) -0.0032(9) 0.0160(10)
C18 0.0573(11) 0.0407(9) 0.0407(9) -0.0009(7) 0.0007(7) 0.0075(8)

loop_
_atom_type_symbol
_atom_type_description
_atom_type_scat_dispersion_real
_atom_type_scat_dispersion_imag
_atom_type_scat_source
C C 0.0033 0.0016 'International Tables Vol C Tables 4.2.6.8 and 6.1.1.4'
H H 0.0000 0.0000 'International Tables Vol C Tables 4.2.6.8 and 6.1.1.4'
N N 0.0061 0.0033 'International Tables Vol C Tables 4.2.6.8 and 6.1.1.4'
O O 0.0106 0.0060 'International Tables Vol C Tables 4.2.6.8 and 6.1.1.4'
F F 0.0171 0.0103 'International Tables Vol C Tables 4.2.6.8 and 6.1.1.4'

loop_
_geom_angle_atom_site_label_1
_geom_angle_atom_site_label_2
_geom_angle_atom_site_label_3
_geom_angle
_geom_angle_site_symmetry_1
_geom_angle_site_symmetry_3
_geom_angle_publ_flag
C2 C3 C4 120.81(15) . . ?
C2 C3 C7 130.56(14) . . ?
C4 C3 C7 108.60(14) . . ?
C3 C2 C1 117.03(16) . . ?
C3 C2 H2 121.5 . . ?
C1 C2 H2 121.5 . . ?
C8 N1 C4 111.81(13) . . ?
C8 N1 C9 122.94(18) . . ?
C4 N1 C9 124.34(17) . . ?
F4 C1 C6 118.73(17) . . ?
F4 C1 C2 118.06(17) . . ?
C6 C1 C2 123.20(18) . . ?
C5 C4 C3 121.16(17) . . ?
C5 C4 N1 129.05(16) . . ?
C3 C4 N1 109.77(14) . . ?
C4 C5 C6 118.36(17) . . ?
C4 C5 H5 120.8 . . ?
C6 C5 H5 120.8 . . ?
C1 C6 C5 119.43(18) . . ?
C1 C6 H6 120.3 . . ?
C5 C6 H6 120.3 . . ?
C3 C7 C10 110.44(13) . . ?
C3 C7 C11 114.35(13) . . ?
C10 C7 C11 108.06(12) . . ?
C3 C7 C8 102.22(12) . . ?
C10 C7 C8 107.43(13) . . ?
C11 C7 C8 114.08(13) . . ?
O1 C8 N1 126.48(16) . . ?
O1 C8 C7 126.38(16) . . ?
N1 C8 C7 107.10(14) . . ?
N1 C9 H9A 109.5 . . ?
N1 C9 H9B 109.5 . . ?
H9A C9 H9B 109.5 . . ?
N1 C9 H9C 109.5 . . ?
H9A C9 H9C 109.5 . . ?
H9B C9 H9C 109.5 . . ?
F3 C10 F2 106.87(16) . . ?
F3 C10 F1 106.74(15) . . ?
F2 C10 F1 107.19(16) . . ?
F3 C10 C7 111.65(15) . . ?
F2 C10 C7 111.68(14) . . ?
F1 C10 C7 112.38(15) . . ?
C12 C11 C7 113.22(12) . . ?
C12 C11 H11A 108.9 . . ?
C7 C11 H11A 108.9 . . ?
C12 C11 H11B 108.9 . . ?
C7 C11 H11B 108.9 . . ?
H11A C11 H11B 107.7 . . ?
O2 C12 C13 121.54(15) . . ?
O2 C12 C11 120.89(14) . . ?
C13 C12 C11 117.57(13) . . ?
C14 C13 C18 119.19(16) . . ?
C14 C13 C12 122.23(15) . . ?
C18 C13 C12 118.53(16) . . ?
C13 C14 C15 120.04(19) . . ?
C13 C14 H14 120.0 . . ?
C15 C14 H14 120.0 . . ?
C16 C15 C14 120.0(2) . . ?
C16 C15 H15 120.0 . . ?
C14 C15 H15 120.0 . . ?
C17 C16 C15 120.33(18) . . ?
C17 C16 H16 119.8 . . ?
C15 C16 H16 119.8 . . ?
C16 C17 C18 120.24(19) . . ?
C16 C17 H17 119.9 . . ?
C18 C17 H17 119.9 . . ?
C17 C18 C13 120.19(19) . . ?
C17 C18 H18 119.9 . . ?
C13 C18 H18 119.9 . . ?

loop_
_geom_bond_atom_site_label_1
_geom_bond_atom_site_label_2
_geom_bond_distance
_geom_bond_site_symmetry_2
_geom_bond_publ_flag
F1 C10 1.333(2) . ?
F2 C10 1.333(2) . ?
F3 C10 1.329(2) . ?
C3 C2 1.376(2) . ?
C3 C4 1.393(2) . ?
C3 C7 1.509(2) . ?
F4 C1 1.360(2) . ?
O1 C8 1.212(2) . ?
O2 C12 1.212(2) . ?
C2 C1 1.382(2) . ?
C2 H2 0.9300 . ?
N1 C8 1.368(2) . ?
N1 C4 1.400(2) . ?
N1 C9 1.448(2) . ?
C1 C6 1.374(3) . ?
C4 C5 1.383(3) . ?
C5 C6 1.386(3) . ?
C5 H5 0.9300 . ?
C6 H6 0.9300 . ?
C7 C10 1.526(2) . ?
C7 C11 1.534(2) . ?
C7 C8 1.551(2) . ?
C9 H9A 0.9600 . ?
C9 H9B 0.9600 . ?
C9 H9C 0.9600 . ?
C11 C12 1.513(2) . ?
C11 H11A 0.9700 . ?
C11 H11B 0.9700 . ?
C12 C13 1.492(2) . ?
C13 C14 1.387(3) . ?
C13 C18 1.389(2) . ?
C14 C15 1.390(3) . ?
C14 H14 0.9300 . ?
C15 C16 1.375(3) . ?
C15 H15 0.9300 . ?
C16 C17 1.370(3) . ?
C16 H16 0.9300 . ?
C17 C18 1.383(3) . ?
C17 H17 0.9300 . ?
C18 H18 0.9300 . ?

loop_
_geom_torsion_atom_site_label_1
_geom_torsion_atom_site_label_2
_geom_torsion_atom_site_label_3
_geom_torsion_atom_site_label_4
_geom_torsion
_geom_torsion_site_symmetry_1
_geom_torsion_site_symmetry_2
_geom_torsion_site_symmetry_3
_geom_torsion_site_symmetry_4
_geom_torsion_publ_flag
C4 C3 C2 C1 -0.3(2) . . . . ?
C7 C3 C2 C1 -178.27(16) . . . . ?
C3 C2 C1 F4 179.37(17) . . . . ?
C3 C2 C1 C6 0.6(3) . . . . ?
C2 C3 C4 C5 0.1(3) . . . . ?
C7 C3 C4 C5 178.43(16) . . . . ?
C2 C3 C4 N1 -178.39(15) . . . . ?
C7 C3 C4 N1 -0.05(19) . . . . ?
C8 N1 C4 C5 -173.54(19) . . . . ?
C9 N1 C4 C5 -4.2(3) . . . . ?
C8 N1 C4 C3 4.8(2) . . . . ?
C9 N1 C4 C3 174.2(2) . . . . ?
C3 C4 C5 C6 -0.1(3) . . . . ?
N1 C4 C5 C6 178.09(19) . . . . ?
F4 C1 C6 C5 -179.4(2) . . . . ?
C2 C1 C6 C5 -0.6(3) . . . . ?
C4 C5 C6 C1 0.3(3) . . . . ?
C2 C3 C7 C10 -71.8(2) . . . . ?
C4 C3 C7 C10 110.13(15) . . . . ?
C2 C3 C7 C11 50.4(2) . . . . ?
C4 C3 C7 C11 -127.74(14) . . . . ?
C2 C3 C7 C8 174.18(17) . . . . ?
C4 C3 C7 C8 -3.94(16) . . . . ?
C4 N1 C8 O1 175.04(18) . . . . ?
C9 N1 C8 O1 5.5(3) . . . . ?
C4 N1 C8 C7 -7.22(19) . . . . ?
C9 N1 C8 C7 -176.76(19) . . . . ?
C3 C7 C8 O1 -175.61(17) . . . . ?
C10 C7 C8 O1 68.1(2) . . . . ?
C11 C7 C8 O1 -51.6(2) . . . . ?
C3 C7 C8 N1 6.65(16) . . . . ?
C10 C7 C8 N1 -109.61(15) . . . . ?
C11 C7 C8 N1 130.63(15) . . . . ?
C3 C7 C10 F3 66.90(18) . . . . ?
C11 C7 C10 F3 -58.86(18) . . . . ?
C8 C7 C10 F3 177.62(14) . . . . ?
C3 C7 C10 F2 -52.7(2) . . . . ?
C11 C7 C10 F2 -178.45(15) . . . . ?
C8 C7 C10 F2 58.0(2) . . . . ?
C3 C7 C10 F1 -173.20(14) . . . . ?
C11 C7 C10 F1 61.04(19) . . . . ?
C8 C7 C10 F1 -62.48(18) . . . . ?
C3 C7 C11 C12 70.17(16) . . . . ?
C10 C7 C11 C12 -166.41(14) . . . . ?
C8 C7 C11 C12 -47.01(18) . . . . ?
C7 C11 C12 O2 6.4(2) . . . . ?
C7 C11 C12 C13 -174.29(13) . . . . ?
O2 C12 C13 C14 -168.31(17) . . . . ?
C11 C12 C13 C14 12.4(2) . . . . ?
O2 C12 C13 C18 9.0(2) . . . . ?
C11 C12 C13 C18 -170.29(14) . . . . ?
C18 C13 C14 C15 -1.3(3) . . . . ?
C12 C13 C14 C15 175.98(17) . . . . ?
C13 C14 C15 C16 0.9(3) . . . . ?
C14 C15 C16 C17 0.3(3) . . . . ?
C15 C16 C17 C18 -1.2(3) . . . . ?
C16 C17 C18 C13 0.8(3) . . . . ?
C14 C13 C18 C17 0.4(3) . . . . ?
C12 C13 C18 C17 -176.91(16) . . . . ?
